data_4075885
loop_
_publ_author_name
'Fantauzzi, Simone'
'Gallo, Emma'
'Caselli, Alessandro'
'Ragaini, Fabio'
'Macchi, Piero'
'Casati, Nicola'
'Cenini, Sergio'

_publ_section_title
;
 Origin of the Deactivation in Styrene Aziridination by Aryl Azides,
 Catalyzed by Ruthenium Porphyrin Complexes. Structural Characterization
 of a \D2-1,2,3-Triazoline RuII(TPP)CO Complex
;
_journal_issue 20
_journal_name_full Organometallics
_journal_page_first 4710
_journal_paper_doi 10.1021/om050244y
_journal_volume 24
_journal_year 2005
_chemical_absolute_configuration unk
_chemical_formula_sum 'C15 H14 N4 O2'
_chemical_formula_weight 282.3
_chemical_name_systematic
;
 ?
;
_space_group_IT_number 19
_symmetry_cell_setting orthorhombic
_symmetry_space_group_name_Hall 'P 2ac 2ab'
_symmetry_space_group_name_H-M 'P 21 21 21'
_atom_sites_solution_hydrogens geom
_atom_sites_solution_primary direct
_atom_sites_solution_secondary difmap
_audit_creation_date 2004-11-29T14:19:21-00:00
_audit_creation_method 'WinGX routine CIF_UPDATE'
_cell_angle_alpha 90
_cell_angle_beta 90
_cell_angle_gamma 90
_cell_formula_units_Z 4
_cell_length_a 7.1237(4)
_cell_length_b 11.3329(6)
_cell_length_c 17.3278(9)
_cell_measurement_temperature 293(2)
_cell_volume 1398.91(13)
_computing_structure_refinement 'SHELXL-97 (Sheldrick, 1997)'
_diffrn_ambient_temperature 293(2)
_diffrn_measured_fraction_theta_full 0.999
_diffrn_measured_fraction_theta_max 0.999
_diffrn_measurement_device_type 'SMART CCD'
_diffrn_measurement_method 'omega scan'
_diffrn_radiation_monochromator graphite
_diffrn_radiation_type MoK\a
_diffrn_radiation_wavelength 0.71073
_diffrn_reflns_av_R_equivalents 0.0303
_diffrn_reflns_av_unetI/netI 0.0198
_diffrn_reflns_limit_h_max 9
_diffrn_reflns_limit_h_min -9
_diffrn_reflns_limit_k_max 14
_diffrn_reflns_limit_k_min -14
_diffrn_reflns_limit_l_max 22
_diffrn_reflns_limit_l_min -22
_diffrn_reflns_number 19787
_diffrn_reflns_theta_full 27.58
_diffrn_reflns_theta_max 27.58
_diffrn_reflns_theta_min 2.15
_exptl_absorpt_coefficient_mu 0.093
_exptl_absorpt_correction_type none
_exptl_crystal_colour white
_exptl_crystal_density_diffrn 1.34
_exptl_crystal_density_method 'not measured'
_exptl_crystal_description prism
_exptl_crystal_F_000 592
_exptl_crystal_size_max 0.4
_exptl_crystal_size_mid 0.2
_exptl_crystal_size_min 0.2
_exptl_crystal_size_rad 0.25
_refine_diff_density_max 0.146
_refine_diff_density_min -0.179
_refine_diff_density_rms 0.031
_refine_ls_abs_structure_details 'Flack H D (1983), Acta Cryst. A39, 876-881'
_refine_ls_abs_structure_Flack 0.7(15)
_refine_ls_extinction_method none
_refine_ls_goodness_of_fit_ref 1.045
_refine_ls_hydrogen_treatment constr
_refine_ls_matrix_type full
_refine_ls_number_parameters 192
_refine_ls_number_reflns 3240
_refine_ls_number_restraints 0
_refine_ls_restrained_S_all 1.045
_refine_ls_R_factor_all 0.0498
_refine_ls_R_factor_gt 0.0405
_refine_ls_shift/su_max 0.002
_refine_ls_shift/su_mean 0
_refine_ls_structure_factor_coef Fsqd
_refine_ls_weighting_details 'calc w=1/[\s^2^(Fo^2^)+(0.0666P)^2^+0.0361P] where P=(Fo^2^+2Fc^2^)/3'
_refine_ls_weighting_scheme calc
_refine_ls_wR_factor_gt 0.1058
_refine_ls_wR_factor_ref 0.1115
_reflns_number_gt 2640
_reflns_number_total 3240
_reflns_threshold_expression >2sigma(I)
_cod_data_source_file om050244ysi20050725_055945.cif
_cod_data_source_block compound1
_cod_database_code 4075885

loop_
_symmetry_equiv_pos_as_xyz
'x, y, z'
'-x+1/2, -y, z+1/2'
'x+1/2, -y+1/2, -z'
'-x, y+1/2, -z+1/2'

loop_
_atom_site_label
_atom_site_type_symbol
_atom_site_fract_x
_atom_site_fract_y
_atom_site_fract_z
_atom_site_U_iso_or_equiv
_atom_site_adp_type
_atom_site_occupancy
_atom_site_symmetry_multiplicity
_atom_site_calc_flag
_atom_site_refinement_flags
O1 O -0.2607(2) 0.40657(14) 0.50187(9) 0.0801(4) Uani 1 1 d .
N1 N 0.38139(18) 0.24460(13) 0.27883(8) 0.0588(4) Uani 1 1 d .
C25 C -0.0444(2) 0.30590(14) 0.39085(9) 0.0517(4) Uani 1 1 d .
H25 H -0.1734 0.2943 0.3879 0.062 Uiso 1 1 calc R
N4 N -0.0914(3) 0.41075(13) 0.51242(9) 0.0641(4) Uani 1 1 d .
O2 O -0.0208(2) 0.45240(15) 0.57026(8) 0.0953(5) Uani 1 1 d .
C11 C 0.1942(2) 0.22790(14) 0.15855(8) 0.0517(3) Uani 1 1 d .
C26 C 0.0704(2) 0.26516(14) 0.33356(9) 0.0509(4) Uani 1 1 d .
H26 H 0.0192 0.2258 0.2914 0.061 Uiso 1 1 calc R
N2 N 0.5717(2) 0.24704(17) 0.29136(10) 0.0761(5) Uani 1 1 d .
C22 C 0.3380(2) 0.34209(14) 0.40155(9) 0.0543(4) Uani 1 1 d .
H22 H 0.4668 0.3544 0.4051 0.065 Uiso 1 1 calc R
C21 C 0.2648(2) 0.28235(13) 0.33787(8) 0.0485(3) Uani 1 1 d .
C23 C 0.2234(3) 0.38264(14) 0.45861(9) 0.0555(4) Uani 1 1 d .
H23 H 0.2734 0.4223 0.5009 0.067 Uiso 1 1 calc R
C5 C 0.3347(2) 0.16923(16) 0.21155(10) 0.0590(4) Uani 1 1 d .
C24 C 0.0326(2) 0.36443(13) 0.45313(9) 0.0514(4) Uani 1 1 d .
N3 N 0.6607(2) 0.2025(2) 0.23691(11) 0.0926(6) Uani 1 1 d .
C16 C 0.0769(3) 0.16089(17) 0.11293(10) 0.0646(4) Uani 1 1 d .
H16 H 0.0811 0.079 0.1164 0.078 Uiso 1 1 calc R
C6 C 0.2807(4) 0.04649(17) 0.23921(12) 0.0831(6) Uani 1 1 d .
H6A H 0.3707 0.0197 0.2766 0.125 Uiso 1 1 calc R
H6B H 0.2791 -0.0068 0.1961 0.125 Uiso 1 1 calc R
H6C H 0.1584 0.0491 0.2624 0.125 Uiso 1 1 calc R
C12 C 0.1820(3) 0.34911(16) 0.15231(10) 0.0676(5) Uani 1 1 d .
H12 H 0.2612 0.3966 0.1815 0.081 Uiso 1 1 calc R
C14 C -0.0592(3) 0.3325(2) 0.05753(11) 0.0811(6) Uani 1 1 d .
H14 H -0.1438 0.3673 0.0236 0.097 Uiso 1 1 calc R
C13 C 0.0530(3) 0.40049(19) 0.10297(12) 0.0773(6) Uani 1 1 d .
H13 H 0.0429 0.4822 0.1008 0.093 Uiso 1 1 calc R
C15 C -0.0464(3) 0.2134(2) 0.06224(11) 0.0797(6) Uani 1 1 d .
H15 H -0.1217 0.1666 0.0309 0.096 Uiso 1 1 calc R
C4 C 0.5333(3) 0.1676(2) 0.17561(13) 0.0836(6) Uani 1 1 d .
H4A H 0.5641 0.0893 0.157 0.1 Uiso 1 1 calc R
H4B H 0.5408 0.2225 0.1328 0.1 Uiso 1 1 calc R

loop_
_atom_site_aniso_label
_atom_site_aniso_U_11
_atom_site_aniso_U_22
_atom_site_aniso_U_33
_atom_site_aniso_U_23
_atom_site_aniso_U_13
_atom_site_aniso_U_12
O1 0.0682(9) 0.0851(9) 0.0871(9) -0.0091(7) 0.0194(7) 0.0057(7)
N1 0.0428(7) 0.0767(10) 0.0568(8) -0.0161(7) -0.0066(6) -0.0030(6)
C25 0.0448(7) 0.0563(8) 0.0541(8) 0.0049(7) -0.0046(7) -0.0006(7)
N4 0.0778(11) 0.0575(8) 0.0571(9) 0.0000(7) 0.0100(8) -0.0040(7)
O2 0.1039(12) 0.1197(12) 0.0622(8) -0.0290(8) 0.0149(9) -0.0183(10)
C11 0.0468(8) 0.0632(9) 0.0451(7) -0.0069(7) 0.0058(6) -0.0013(7)
C26 0.0452(8) 0.0595(8) 0.0479(8) -0.0030(7) -0.0078(6) -0.0047(6)
N2 0.0434(7) 0.1083(13) 0.0767(10) -0.0214(9) -0.0072(7) -0.0034(8)
C22 0.0453(8) 0.0594(8) 0.0581(9) -0.0054(7) -0.0116(7) -0.0047(7)
C21 0.0468(8) 0.0498(7) 0.0489(8) -0.0017(6) -0.0065(6) -0.0002(6)
C23 0.0648(10) 0.0529(8) 0.0488(8) -0.0044(6) -0.0130(7) -0.0059(7)
C5 0.0511(8) 0.0684(10) 0.0575(9) -0.0163(7) -0.0071(7) 0.0039(8)
C24 0.0597(9) 0.0473(8) 0.0472(8) 0.0040(6) 0.0011(7) 0.0033(7)
N3 0.0474(8) 0.1414(17) 0.0891(12) -0.0334(12) -0.0001(9) 0.0095(10)
C16 0.0610(10) 0.0711(10) 0.0617(10) -0.0143(8) -0.0096(8) 0.0041(8)
C6 0.1020(16) 0.0643(11) 0.0829(13) -0.0046(10) -0.0276(12) 0.0091(11)
C12 0.0749(11) 0.0690(10) 0.0588(9) 0.0021(8) 0.0041(9) -0.0137(9)
C14 0.0788(13) 0.1066(16) 0.0580(11) 0.0087(11) -0.0021(10) 0.0205(12)
C13 0.0943(15) 0.0721(11) 0.0654(11) 0.0178(10) 0.0135(11) 0.0075(11)
C15 0.0701(12) 0.1029(15) 0.0661(11) -0.0117(11) -0.0158(10) 0.0067(12)
C4 0.0541(10) 0.1165(16) 0.0801(13) -0.0325(12) -0.0006(10) 0.0131(11)

loop_
_atom_type_symbol
_atom_type_description
_atom_type_scat_dispersion_real
_atom_type_scat_dispersion_imag
_atom_type_scat_source
C C 0.0033 0.0016 'International Tables Vol C Tables 4.2.6.8 and 6.1.1.4'
H H 0 0 'International Tables Vol C Tables 4.2.6.8 and 6.1.1.4'
N N 0.0061 0.0033 'International Tables Vol C Tables 4.2.6.8 and 6.1.1.4'
O O 0.0106 0.006 'International Tables Vol C Tables 4.2.6.8 and 6.1.1.4'

loop_
_geom_angle_atom_site_label_1
_geom_angle_atom_site_label_2
_geom_angle_atom_site_label_3
_geom_angle
N2 N1 C21 117.96(13)
N2 N1 C5 110.94(14)
C21 N1 C5 128.59(13)
C26 C25 C24 119.49(15)
O2 N4 O1 123.13(17)
O2 N4 C24 118.13(16)
O1 N4 C24 118.74(16)
C16 C11 C12 117.73(16)
C16 C11 C5 120.48(15)
C12 C11 C5 121.77(15)
C25 C26 C21 120.40(14)
N3 N2 N1 112.04(15)
C23 C22 C21 120.89(14)
N1 C21 C22 120.63(13)
N1 C21 C26 120.70(13)
C22 C21 C26 118.63(14)
C22 C23 C24 119.39(15)
N1 C5 C11 111.88(13)
N1 C5 C6 109.62(15)
C11 C5 C6 115.23(15)
N1 C5 C4 96.77(13)
C11 C5 C4 111.48(16)
C6 C5 C4 110.34(17)
C23 C24 C25 121.20(15)
C23 C24 N4 119.78(15)
C25 C24 N4 118.99(16)
N2 N3 C4 110.29(16)
C15 C16 C11 120.92(19)
C11 C12 C13 120.58(18)
C15 C14 C13 119.3(2)
C14 C13 C12 120.6(2)
C14 C15 C16 120.8(2)
N3 C4 C5 105.92(15)

loop_
_geom_bond_atom_site_label_1
_geom_bond_atom_site_label_2
_geom_bond_distance
O1 N4 1.221(2)
N1 N2 1.373(2)
N1 C21 1.385(2)
N1 C5 1.483(2)
C25 C26 1.367(2)
C25 C24 1.380(2)
N4 O2 1.2166(19)
N4 C24 1.453(2)
C11 C16 1.378(2)
C11 C12 1.381(2)
C11 C5 1.512(2)
C26 C21 1.400(2)
N2 N3 1.244(2)
C22 C23 1.362(2)
C22 C21 1.396(2)
C23 C24 1.377(3)
C5 C6 1.521(3)
C5 C4 1.546(3)
N3 C4 1.452(3)
C16 C15 1.377(3)
C12 C13 1.384(3)
C14 C15 1.354(3)
C14 C13 1.362(3)

loop_
_cod_related_entry_id
_cod_related_entry_database
_cod_related_entry_code
1 ChemSpider 21192295
